data_7713584
loop_
_publ_author_name
'Pereira, Sarah'
'Romano-deGea, Jan'
'Barbosa, Ana Isabel'
'Costa Lima, Sofia A.'
'Dyson, Paul Joseph'
'Saraiva, M. L\'ucia M.F.S.'

_publ_section_title
;
 Fine-tuning the cytotoxicity of ruthenium(II) arene compounds to enhance
 selectivity against breast cancers
;
_journal_name_full 'Dalton Transactions'
_journal_paper_doi 10.1039/D3DT02037A
_journal_year 2023
_chemical_formula_moiety 'C43 H38 Cl P2 Ru, C F3 O3 S'
_chemical_formula_sum 'C44 H38 Cl F3 O3 P2 Ru S'
_chemical_formula_weight 902.26
_space_group_crystal_system monoclinic
_space_group_IT_number 14
_space_group_name_Hall '-P 2ybc'
_space_group_name_H-M_alt 'P 1 21/c 1'
_atom_sites_solution_hydrogens geom
_atom_sites_solution_primary dual
_atom_sites_solution_secondary difmap
_audit_creation_date 2022-07-29
_audit_creation_method
;
Olex2 1.5
(compiled 2022.04.07 svn.rca3783a0 for OlexSys, GUI svn.r6498)
;
_audit_update_record
;
2022-07-29 deposited with the CCDC.	2023-07-28 downloaded from the CCDC.
;
_cell_angle_alpha 90
_cell_angle_beta 99.8863(6)
_cell_angle_gamma 90
_cell_formula_units_Z 4
_cell_length_a 12.47399(8)
_cell_length_b 10.42115(6)
_cell_length_c 30.03284(18)
_cell_measurement_reflns_used 25456
_cell_measurement_temperature 139.99(10)
_cell_measurement_theta_max 76.2890
_cell_measurement_theta_min 2.9850
_cell_volume 3846.09(4)
_computing_cell_refinement 'CrysAlisPro 1.171.42.61a (Rigaku OD, 2022)'
_computing_data_collection 'CrysAlisPro 1.171.42.61a (Rigaku OD, 2022)'
_computing_data_reduction 'CrysAlisPro 1.171.42.61a (Rigaku OD, 2022)'
_computing_molecular_graphics 'Olex2 1.5 (Dolomanov et al., 2009)'
_computing_publication_material 'Olex2 1.5 (Dolomanov et al., 2009)'
_computing_structure_refinement 'ShelXL 2018/3 (Sheldrick, 2015)'
_computing_structure_solution 'ShelXT 2018/2 (Sheldrick, 2015)'
_diffrn_ambient_environment N~2~
_diffrn_ambient_temperature 139.99(10)
_diffrn_detector 'Hybrid Pixel Array Detector'
_diffrn_detector_area_resol_mean 10.0000
_diffrn_detector_type 'HyPix-Arc 150'
_diffrn_measured_fraction_theta_full 1.000
_diffrn_measured_fraction_theta_max 0.980
_diffrn_measurement_details
;
List of Runs (angles in degrees, time in seconds):

  # Type    Start    End  Width  t~exp~   \w     \q     \k     \f   Frames
#--------------------------------------------------------------------------
  1  \w     44.00 109.00   0.50    0.50    --   79.00-144.00  82.74  130
  2  \w     55.00  84.00   0.50    0.50    --   77.03-125.00  90.00   58
  3  \w     50.00  96.00   0.50    0.50    --   79.00-137.00  -9.79   92
  4  \w     42.00  90.00   0.50    0.50    --   77.03-125.00 -60.00   96
  5  \w     49.00  74.00   0.50    0.50    --   77.03-125.00 -90.00   50
  6  \w     46.00  90.00   0.50    0.50    --   77.03-125.00-180.00   88
  7  \w     40.00  99.00   0.50    0.50    --   75.35-125.00   0.00  118
  8  \w     39.00  87.00   0.50    0.50    --   77.03-125.00 120.00   96
  9  \w     65.00  97.00   0.50    0.50    --   77.03-125.00 150.00   64
 10  \w     41.00 102.00   0.50    0.50    --   75.35   0.00  30.00  122
 11  \w     94.00 119.00   0.50    0.50    --   79.00  54.00 -65.43   50
 12  \w     94.00 119.00   0.50    0.50    --   79.00  57.00-150.86   50
 13  \w     49.00 104.00   0.50    0.50    --   75.35  15.00-180.00  110
 14  \w     49.00  74.00   0.50    0.50    --   75.35  15.00-120.00   50
 15  \w     43.00  89.00   0.50    0.50    --   65.71  15.00-180.00   92
 16  \w     83.00 112.00   0.50    0.50    --   75.35  15.00-120.00   58
 17  \w     76.00 104.00   0.50    0.50    --   75.35   0.00-120.00   56
 18  \w     56.00  99.00   0.50    0.50    --   77.03  15.00 -60.00   86
 19  \w     55.00  95.00   0.50    0.50    --   75.35   0.00 -30.00   80
 20  \w     81.00 106.00   0.50    0.50    --   77.03  15.00 -30.00   50
 21  \w     54.00 100.00   0.50    0.50    --   77.03  15.00  60.00   92
 22  \w   -109.00 -68.00   0.50    0.50    --  -70.18 -15.00 -90.00   82
 23  \w   -104.00 -73.00   0.50    0.50    --  -70.18   0.00-150.00   62
 24  \w   -104.00 -73.00   0.50    0.50    --  -70.18   0.00 -60.00   62
 25  \w   -104.00 -73.00   0.50    0.50    --  -70.18   0.00 -30.00   62
 26  \w   -104.00 -73.00   0.50    0.50    --  -70.18   0.00   0.00   62
 27  \w    -67.00 -41.00   0.50    0.50    --  -67.98 125.00  60.00   52
 28  \w    -90.00 -45.00   0.50    0.50    --  -70.18 125.00   0.00   90
 29  \w    -91.00 -41.00   0.50    0.50    --  -67.98 125.00 -90.00  100
 30  \w    -94.00 -66.00   0.50    0.50    --  -75.50 137.00-154.12   56
;
_diffrn_measurement_device 'four-circle diffractometer'
_diffrn_measurement_device_type 'XtaLAB Synergy R, DW system, HyPix-Arc 150'
_diffrn_measurement_method '\w scans'
_diffrn_orient_matrix_type 'CrysAlisPro convention (1999,Acta A55,543-557)'
_diffrn_orient_matrix_UB_11 -0.1058512000
_diffrn_orient_matrix_UB_12 0.0116617000
_diffrn_orient_matrix_UB_13 -0.0347424000
_diffrn_orient_matrix_UB_21 0.0552636000
_diffrn_orient_matrix_UB_22 0.0982477000
_diffrn_orient_matrix_UB_23 -0.0270154000
_diffrn_orient_matrix_UB_31 0.0381844000
_diffrn_orient_matrix_UB_32 -0.1097953000
_diffrn_orient_matrix_UB_33 -0.0278482000
_diffrn_radiation_monochromator mirror
_diffrn_radiation_probe x-ray
_diffrn_radiation_type 'Cu K\a'
_diffrn_radiation_wavelength 1.54184
_diffrn_reflns_av_R_equivalents 0.0176
_diffrn_reflns_av_unetI/netI 0.0137
_diffrn_reflns_Laue_measured_fraction_full 1.000
_diffrn_reflns_Laue_measured_fraction_max 0.980
_diffrn_reflns_limit_h_max 15
_diffrn_reflns_limit_h_min -15
_diffrn_reflns_limit_k_max 12
_diffrn_reflns_limit_k_min -13
_diffrn_reflns_limit_l_max 33
_diffrn_reflns_limit_l_min -37
_diffrn_reflns_number 40600
_diffrn_reflns_point_group_measured_fraction_full 1.000
_diffrn_reflns_point_group_measured_fraction_max 0.980
_diffrn_reflns_theta_full 67.684
_diffrn_reflns_theta_max 76.592
_diffrn_reflns_theta_min 2.987
_diffrn_source 'Rotating-anode X-ray tube'
_diffrn_source_type 'Rigaku (Cu) X-ray Source'
_exptl_absorpt_coefficient_mu 5.705
_exptl_absorpt_correction_T_max 0.868
_exptl_absorpt_correction_T_min 0.632
_exptl_absorpt_correction_type gaussian
_exptl_absorpt_process_details
;
CrysAlisPro 1.171.42.61a (Rigaku Oxford Diffraction, 2022)
Numerical absorption correction based on Gaussian integration over
a multifaceted crystal model.
Empirical absorption correction using spherical harmonics
as implemented in SCALE3 ABSPACK scaling algorithm
;
_exptl_crystal_colour 'clear intense yellow'
_exptl_crystal_density_diffrn 1.558
_exptl_crystal_description prism
_exptl_crystal_F_000 1840
_exptl_crystal_size_max 0.12
_exptl_crystal_size_mid 0.09
_exptl_crystal_size_min 0.06
_refine_diff_density_max 0.669
_refine_diff_density_min -0.381
_refine_diff_density_rms 0.051
_refine_ls_extinction_coef 0.000122(17)
_refine_ls_extinction_expression Fc^*^=kFc[1+0.001xFc^2^\l^3^/sin(2\q)]^-1/4^
_refine_ls_extinction_method 'SHELXL-2018/3 (Sheldrick 2018)'
_refine_ls_goodness_of_fit_ref 1.028
_refine_ls_hydrogen_treatment constr
_refine_ls_matrix_type full
_refine_ls_number_parameters 571
_refine_ls_number_reflns 7930
_refine_ls_number_restraints 250
_refine_ls_restrained_S_all 1.106
_refine_ls_R_factor_all 0.0245
_refine_ls_R_factor_gt 0.0226
_refine_ls_shift/su_max 0.001
_refine_ls_shift/su_mean 0.000
_refine_ls_structure_factor_coef Fsqd
_refine_ls_weighting_details 'w=1/[\s^2^(Fo^2^)+(0.0275P)^2^+3.0553P] where P=(Fo^2^+2Fc^2^)/3'
_refine_ls_weighting_scheme calc
_refine_ls_wR_factor_gt 0.0574
_refine_ls_wR_factor_ref 0.0583
_reflns_Friedel_coverage 0.000
_reflns_number_gt 7431
_reflns_number_total 7930
_reflns_threshold_expression 'I > 2\s(I)'
_cod_data_source_file d3dt02037a2.cif
_cod_data_source_block jr-iii-185_otf
_cod_depositor_comments
;
The following automatic conversions were performed:

data item '_exptl_absorpt_correction_type' value 'Gaussian' was
changed to 'gaussian' in accordance with the
/home/data/users/saulius/crontab/automatic-downloads/rss-feeds/RSC/lib/dictionaries/cif_core.dic
dictionary named 'cif_core.dic' version 2.4.2 last updated on
2011-04-26.

Automatic conversion script
Id: cif_fix_values 8170 2020-07-09 18:12:32Z antanas 
;
_cod_original_cell_volume 3846.10(4)
_cod_database_code 7713584
_shelx_shelxl_version_number 2018/3
_audit_contact_author 'Farzaneh Fadaei Tirani'
_chemical_oxdiff_formula 'C44 H38 Cl F3 O3 P2 Ru S'
_shelx_space_group_comment
;
The symmetry employed for this shelxl refinement is uniquely defined
by the following loop, which should always be used as a source of
symmetry information in preference to the above space-group names.
They are only intended as comments.
;
_shelx_estimated_absorpt_t_max 0.726
_shelx_estimated_absorpt_t_min 0.548
_olex2_refinement_description
;
1. Fixed Uiso
 At 1.2 times of:
  All C(H) groups
 At 1.5 times of:
  All C(H,H,H) groups
2. Restrained distances
 C44B-F2B = C44B-F3B = C44B-F1B
 1.33 with sigma of 0.02
 C44B-S1B
 1.82 with sigma of 0.02
 S1B-O1B = S1B-O2B = S1B-O3B
 1.44 with sigma of 0.02
 C44B-O2B
 2.56 with sigma of 0.04
 C44B-O1B
 2.58 with sigma of 0.04
 C44B-O3B
 2.57 with sigma of 0.04
3. Uiso/Uaniso restraints and constraints
S1A \\sim S1B \\sim F1A \\sim F1B \\sim F2A \\sim F2B \\sim F3A \\sim F3B \\sim
O1A \\sim O1B \\sim O2B \\sim O3A \\sim O3B \\sim O4 \\sim C44A \\sim C44B:
within 2A with sigma of 0.005 and sigma for terminal atoms of 0.01 within 2A
4. Others
 Sof(S1B)=Sof(F1B)=Sof(F2B)=Sof(F3B)=Sof(O1B)=Sof(O2B)=Sof(O3B)=Sof(C44B)=1-
 FVAR(1)
 Sof(S1A)=Sof(F1A)=Sof(F2A)=Sof(F3A)=Sof(O1A)=Sof(O3A)=Sof(O4)=Sof(C44A)=FVAR(1)
5.a Aromatic/amide H refined with riding coordinates:
 C2(H2), C3(H3), C4(H4), C5(H5), C6(H6), C8(H8), C9(H9), C10(H10), C11(H11),
 C12(H12), C14(H14), C15(H15), C16(H16), C17(H17), C18(H18), C20(H20), C21(H21),
  C22(H22), C23(H23), C24(H24), C26(H26), C27(H27), C28(H28), C29(H29),
 C30(H30), C32(H32), C33(H33), C34(H34), C35(H35), C36(H36), C38(H38), C39(H39),
  C40(H40), C41(H41), C42(H42)
5.b Idealised Me refined as rotating group:
 C43(H43A,H43B,H43C)
;
_olex2_submission_special_instructions 'No special instructions were received'
_oxdiff_exptl_absorpt_empirical_details
;
Empirical correction (ABSPACK) includes:
- Absorption correction using spherical harmonics
- Frame scaling
- Detector area scaling
- B-factor correction
;
_oxdiff_exptl_absorpt_empirical_full_max 1.309
_oxdiff_exptl_absorpt_empirical_full_min 0.784

loop_
_space_group_symop_operation_xyz
'x, y, z'
'-x, y+1/2, -z+1/2'
'-x, -y, -z'
'x, -y-1/2, z-1/2'

loop_
_atom_site_label
_atom_site_type_symbol
_atom_site_fract_x
_atom_site_fract_y
_atom_site_fract_z
_atom_site_U_iso_or_equiv
_atom_site_adp_type
_atom_site_occupancy
_atom_site_site_symmetry_order
_atom_site_calc_flag
_atom_site_refinement_flags_posn
_atom_site_refinement_flags_adp
_atom_site_refinement_flags_occupancy
_atom_site_disorder_assembly
_atom_site_disorder_group
Ru1 Ru 0.29172(2) 0.49224(2) 0.39640(2) 0.01795(5) Uani 1 1 d . . . . .
Cl1 Cl 0.24770(3) 0.68826(4) 0.35490(2) 0.02360(9) Uani 1 1 d . . . . .
P1 P 0.10911(3) 0.41887(4) 0.37817(2) 0.01767(9) Uani 1 1 d . . . . .
P2 P 0.35430(3) 0.41386(4) 0.33124(2) 0.01815(9) Uani 1 1 d . . . . .
C1 C 0.02649(13) 0.42322(16) 0.32147(5) 0.0196(3) Uani 1 1 d . . . . .
C2 C 0.02963(15) 0.53394(18) 0.29543(6) 0.0269(4) Uani 1 1 d . . . . .
H2 H 0.080804 0.599704 0.305510 0.032 Uiso 1 1 calc R U . . .
C3 C -0.04177(16) 0.5480(2) 0.25493(6) 0.0314(4) Uani 1 1 d . . . . .
H3 H -0.039620 0.623776 0.237544 0.038 Uiso 1 1 calc R U . . .
C4 C -0.11605(15) 0.4526(2) 0.23963(6) 0.0317(4) Uani 1 1 d . . . . .
H4 H -0.164390 0.462608 0.211741 0.038 Uiso 1 1 calc R U . . .
C5 C -0.11967(15) 0.3429(2) 0.26503(6) 0.0310(4) Uani 1 1 d . . . . .
H5 H -0.170251 0.277026 0.254419 0.037 Uiso 1 1 calc R U . . .
C6 C -0.04973(14) 0.32817(17) 0.30612(6) 0.0253(4) Uani 1 1 d . . . . .
H6 H -0.053899 0.253223 0.323752 0.030 Uiso 1 1 calc R U . . .
C7 C 0.01594(14) 0.50903(16) 0.40759(6) 0.0221(3) Uani 1 1 d . . . . .
C8 C 0.03257(16) 0.63870(18) 0.41757(7) 0.0303(4) Uani 1 1 d . . . . .
H8 H 0.097413 0.679592 0.412441 0.036 Uiso 1 1 calc R U . . .
C9 C -0.04576(17) 0.70838(19) 0.43506(7) 0.0366(5) Uani 1 1 d . . . . .
H9 H -0.034599 0.797145 0.441426 0.044 Uiso 1 1 calc R U . . .
C10 C -0.13949(16) 0.64958(19) 0.44322(6) 0.0310(4) Uani 1 1 d . . . . .
H10 H -0.192314 0.697554 0.455464 0.037 Uiso 1 1 calc R U . . .
C11 C -0.15648(16) 0.52084(18) 0.43358(6) 0.0286(4) Uani 1 1 d . . . . .
H11 H -0.220695 0.480083 0.439495 0.034 Uiso 1 1 calc R U . . .
C12 C -0.07996(14) 0.45090(18) 0.41526(6) 0.0253(4) Uani 1 1 d . . . . .
H12 H -0.092944 0.362963 0.407906 0.030 Uiso 1 1 calc R U . . .
C13 C 0.09935(13) 0.25356(16) 0.39752(5) 0.0211(3) Uani 1 1 d . . . . .
C14 C 0.08151(15) 0.22555(17) 0.44116(6) 0.0261(4) Uani 1 1 d . . . . .
H14 H 0.063747 0.292611 0.460054 0.031 Uiso 1 1 calc R U . . .
C15 C 0.08962(16) 0.10015(18) 0.45706(6) 0.0307(4) Uani 1 1 d . . . . .
H15 H 0.078193 0.082182 0.486900 0.037 Uiso 1 1 calc R U . . .
C16 C 0.11410(17) 0.00155(18) 0.42990(7) 0.0340(4) Uani 1 1 d . . . . .
H16 H 0.121747 -0.083587 0.441306 0.041 Uiso 1 1 calc R U . . .
C17 C 0.12747(17) 0.02693(18) 0.38605(7) 0.0327(4) Uani 1 1 d . . . . .
H17 H 0.140948 -0.041397 0.366807 0.039 Uiso 1 1 calc R U . . .
C18 C 0.12122(15) 0.15240(17) 0.37003(6) 0.0261(4) Uani 1 1 d . . . . .
H18 H 0.131966 0.169377 0.340029 0.031 Uiso 1 1 calc R U . . .
C19 C 0.37774(13) 0.24131(16) 0.32658(6) 0.0218(3) Uani 1 1 d . . . . .
C20 C 0.36486(15) 0.15615(18) 0.36066(6) 0.0275(4) Uani 1 1 d . . . . .
H20 H 0.344882 0.187376 0.387804 0.033 Uiso 1 1 calc R U . . .
C21 C 0.38093(19) 0.02521(19) 0.35549(8) 0.0379(5) Uani 1 1 d . . . . .
H21 H 0.370681 -0.032525 0.378874 0.045 Uiso 1 1 calc R U . . .
C22 C 0.41157(17) -0.02089(18) 0.31666(8) 0.0353(5) Uani 1 1 d . . . . .
H22 H 0.422843 -0.110271 0.313299 0.042 Uiso 1 1 calc R U . . .
C23 C 0.42598(15) 0.06304(19) 0.28250(7) 0.0311(4) Uani 1 1 d . . . . .
H23 H 0.447516 0.031276 0.255730 0.037 Uiso 1 1 calc R U . . .
C24 C 0.40909(15) 0.19308(18) 0.28726(6) 0.0270(4) Uani 1 1 d . . . . .
H24 H 0.418845 0.250189 0.263624 0.032 Uiso 1 1 calc R U . . .
C25 C 0.49029(14) 0.48231(16) 0.33178(6) 0.0219(3) Uani 1 1 d . . . . .
C26 C 0.58178(14) 0.40418(18) 0.33364(6) 0.0262(4) Uani 1 1 d . . . . .
H26 H 0.574383 0.313516 0.334426 0.031 Uiso 1 1 calc R U . . .
C27 C 0.68362(15) 0.4587(2) 0.33433(7) 0.0337(4) Uani 1 1 d . . . . .
H27 H 0.745378 0.404818 0.335247 0.040 Uiso 1 1 calc R U . . .
C28 C 0.69626(15) 0.5905(2) 0.33370(7) 0.0341(4) Uani 1 1 d . . . . .
H28 H 0.766027 0.626755 0.333483 0.041 Uiso 1 1 calc R U . . .
C29 C 0.60672(15) 0.66933(19) 0.33339(6) 0.0309(4) Uani 1 1 d . . . . .
H29 H 0.615241 0.759933 0.333715 0.037 Uiso 1 1 calc R U . . .
C30 C 0.50454(15) 0.61573(18) 0.33261(6) 0.0264(4) Uani 1 1 d . . . . .
H30 H 0.443480 0.670192 0.332643 0.032 Uiso 1 1 calc R U . . .
C31 C 0.28089(13) 0.44571(17) 0.27394(5) 0.0212(3) Uani 1 1 d . . . . .
C32 C 0.30529(15) 0.54894(18) 0.24792(6) 0.0275(4) Uani 1 1 d . . . . .
H32 H 0.358114 0.610298 0.260637 0.033 Uiso 1 1 calc R U . . .
C33 C 0.25273(17) 0.5626(2) 0.20343(6) 0.0347(4) Uani 1 1 d . . . . .
H33 H 0.270445 0.632855 0.185883 0.042 Uiso 1 1 calc R U . . .
C34 C 0.17501(17) 0.4749(2) 0.18453(6) 0.0350(4) Uani 1 1 d . . . . .
H34 H 0.139665 0.484485 0.154077 0.042 Uiso 1 1 calc R U . . .
C35 C 0.14894(16) 0.3730(2) 0.21029(6) 0.0323(4) Uani 1 1 d . . . . .
H35 H 0.094842 0.313028 0.197610 0.039 Uiso 1 1 calc R U . . .
C36 C 0.20165(15) 0.35829(18) 0.25454(6) 0.0271(4) Uani 1 1 d . . . . .
H36 H 0.183600 0.287783 0.271899 0.032 Uiso 1 1 calc R U . . .
C37 C 0.40147(17) 0.6195(2) 0.44968(6) 0.0343(4) Uani 1 1 d . . . . .
C38 C 0.46382(16) 0.5197(2) 0.43661(6) 0.0345(5) Uani 1 1 d . . . . .
H38 H 0.530275 0.538746 0.426597 0.041 Uiso 1 1 calc R U . . .
C39 C 0.42936(15) 0.3898(2) 0.43805(6) 0.0309(4) Uani 1 1 d . . . . .
H39 H 0.471019 0.323228 0.427749 0.037 Uiso 1 1 calc R U . . .
C40 C 0.33377(15) 0.36002(18) 0.45471(5) 0.0272(4) Uani 1 1 d . . . . .
H40 H 0.311822 0.273343 0.457054 0.033 Uiso 1 1 calc R U . . .
C41 C 0.27073(16) 0.46171(19) 0.46793(5) 0.0273(4) Uani 1 1 d . . . . .
H41 H 0.205893 0.442616 0.479210 0.033 Uiso 1 1 calc R U . . .
C42 C 0.30211(17) 0.58933(19) 0.46470(6) 0.0303(4) Uani 1 1 d . . . . .
H42 H 0.257142 0.656321 0.472536 0.036 Uiso 1 1 calc R U . . .
C43 C 0.4350(2) 0.7568(2) 0.44750(8) 0.0552(7) Uani 1 1 d . . . . .
H43A H 0.489786 0.764480 0.427846 0.083 Uiso 1 1 calc R U . . .
H43B H 0.465780 0.786951 0.477923 0.083 Uiso 1 1 calc R U . . .
H43C H 0.371376 0.809061 0.435297 0.083 Uiso 1 1 calc R U . . .
S1A S 0.73764(5) 0.17678(5) 0.43973(2) 0.02789(14) Uani 0.9113(16) 1 d . U P A 1
S1B S 0.6838(8) 0.1569(8) 0.4496(3) 0.0541(13) Uani 0.0887(16) 1 d D U P A 2
F1A F 0.6564(2) -0.0195(3) 0.47598(9) 0.1049(9) Uani 0.9113(16) 1 d . U P A 1
F1B F 0.705(2) -0.0808(19) 0.4628(8) 0.068(3) Uani 0.0887(16) 1 d D U P A 2
F2A F 0.7756(2) -0.06656(17) 0.43476(8) 0.0875(7) Uani 0.9113(16) 1 d . U P A 1
F2B F 0.8241(17) 0.018(2) 0.4249(8) 0.078(3) Uani 0.0887(16) 1 d D U P A 2
F3A F 0.6167(2) -0.0112(2) 0.40239(12) 0.0883(10) Uani 0.9113(16) 1 d . U P A 1
F3B F 0.643(3) -0.051(3) 0.3998(12) 0.070(3) Uani 0.0887(16) 1 d D U P A 2
O1A O 0.81873(16) 0.18447(19) 0.47967(6) 0.0370(4) Uani 0.9113(16) 1 d . U P A 1
O1B O 0.7728(16) 0.175(2) 0.4870(6) 0.041(3) Uani 0.0887(16) 1 d D U P A 2
O2B O 0.6768(18) 0.2361(18) 0.4109(6) 0.058(3) Uani 0.0887(16) 1 d D U P A 2
O3A O 0.64234(17) 0.2509(2) 0.44191(7) 0.0670(6) Uani 0.9113(16) 1 d . U P A 1
O3B O 0.5779(15) 0.105(2) 0.4603(7) 0.072(3) Uani 0.0887(16) 1 d D U P A 2
O4 O 0.77611(17) 0.18945(18) 0.39773(5) 0.0514(5) Uani 0.9113(16) 1 d . U P A 1
C44A C 0.6923(3) 0.0119(3) 0.43826(11) 0.0564(7) Uani 0.9113(16) 1 d . U P A 1
C44B C 0.7214(19) -0.0025(18) 0.4295(9) 0.0584(15) Uani 0.0887(16) 1 d D U P A 2

loop_
_atom_site_aniso_label
_atom_site_aniso_U_11
_atom_site_aniso_U_22
_atom_site_aniso_U_33
_atom_site_aniso_U_23
_atom_site_aniso_U_13
_atom_site_aniso_U_12
Ru1 0.02050(7) 0.01853(7) 0.01470(7) 0.00075(4) 0.00268(5) -0.00121(4)
Cl1 0.0270(2) 0.01871(18) 0.02501(19) 0.00212(14) 0.00431(15) 0.00013(15)
P1 0.02101(19) 0.01661(19) 0.01556(18) 0.00078(14) 0.00363(15) 0.00033(15)
P2 0.01974(19) 0.01794(19) 0.01726(19) 0.00236(15) 0.00454(15) 0.00073(15)
C1 0.0203(8) 0.0213(8) 0.0176(7) 0.0002(6) 0.0042(6) 0.0031(6)
C2 0.0305(9) 0.0231(8) 0.0260(9) 0.0034(7) 0.0020(7) -0.0001(7)
C3 0.0332(10) 0.0323(10) 0.0272(9) 0.0108(8) 0.0013(8) 0.0043(8)
C4 0.0249(9) 0.0454(11) 0.0227(9) 0.0049(8) -0.0014(7) 0.0034(8)
C5 0.0265(9) 0.0378(11) 0.0273(9) -0.0006(8) 0.0004(7) -0.0060(8)
C6 0.0265(9) 0.0263(9) 0.0228(8) 0.0019(7) 0.0032(7) -0.0017(7)
C7 0.0254(9) 0.0235(8) 0.0183(8) -0.0009(6) 0.0059(7) 0.0020(7)
C8 0.0322(10) 0.0251(9) 0.0371(10) -0.0044(8) 0.0160(8) -0.0022(8)
C9 0.0430(11) 0.0246(9) 0.0468(12) -0.0077(8) 0.0208(9) -0.0002(8)
C10 0.0355(10) 0.0319(10) 0.0289(9) -0.0017(8) 0.0149(8) 0.0061(8)
C11 0.0278(9) 0.0336(10) 0.0265(9) 0.0003(7) 0.0100(7) -0.0005(8)
C12 0.0273(9) 0.0248(9) 0.0245(8) -0.0025(7) 0.0066(7) -0.0008(7)
C13 0.0214(8) 0.0202(8) 0.0208(8) 0.0025(6) 0.0015(6) -0.0013(6)
C14 0.0314(9) 0.0254(9) 0.0209(8) 0.0015(7) 0.0030(7) -0.0033(7)
C15 0.0356(10) 0.0309(10) 0.0245(9) 0.0088(7) 0.0018(7) -0.0067(8)
C16 0.0369(11) 0.0220(9) 0.0405(11) 0.0102(8) -0.0003(9) -0.0040(8)
C17 0.0407(11) 0.0210(9) 0.0361(10) -0.0003(8) 0.0056(9) 0.0017(8)
C18 0.0301(9) 0.0234(9) 0.0249(8) 0.0009(7) 0.0047(7) 0.0008(7)
C19 0.0203(8) 0.0204(8) 0.0245(8) 0.0005(6) 0.0040(6) 0.0022(6)
C20 0.0305(9) 0.0252(9) 0.0276(9) 0.0050(7) 0.0069(7) 0.0047(7)
C21 0.0468(12) 0.0255(10) 0.0417(12) 0.0117(8) 0.0085(10) 0.0078(9)
C22 0.0355(11) 0.0213(9) 0.0483(12) -0.0005(8) 0.0046(9) 0.0084(8)
C23 0.0296(9) 0.0285(10) 0.0356(10) -0.0065(8) 0.0068(8) 0.0038(8)
C24 0.0302(9) 0.0249(9) 0.0269(9) -0.0007(7) 0.0076(7) 0.0004(7)
C25 0.0215(8) 0.0258(9) 0.0190(8) 0.0035(6) 0.0047(6) -0.0010(7)
C26 0.0242(8) 0.0281(9) 0.0259(9) 0.0034(7) 0.0033(7) 0.0019(7)
C27 0.0215(9) 0.0421(11) 0.0367(10) 0.0043(9) 0.0023(8) 0.0040(8)
C28 0.0230(9) 0.0433(12) 0.0346(10) 0.0069(9) 0.0011(7) -0.0084(8)
C29 0.0316(10) 0.0302(10) 0.0300(9) 0.0050(8) 0.0030(8) -0.0068(8)
C30 0.0262(9) 0.0258(9) 0.0275(9) 0.0038(7) 0.0051(7) -0.0013(7)
C31 0.0217(8) 0.0247(8) 0.0181(8) 0.0016(6) 0.0055(6) 0.0053(7)
C32 0.0307(9) 0.0266(9) 0.0254(9) 0.0046(7) 0.0055(7) 0.0028(7)
C33 0.0406(11) 0.0365(11) 0.0270(9) 0.0121(8) 0.0060(8) 0.0073(9)
C34 0.0381(11) 0.0448(12) 0.0204(9) 0.0019(8) 0.0001(8) 0.0111(9)
C35 0.0293(9) 0.0401(11) 0.0262(9) -0.0045(8) 0.0006(7) 0.0018(8)
C36 0.0270(9) 0.0296(9) 0.0251(9) 0.0012(7) 0.0058(7) 0.0007(7)
C37 0.0434(11) 0.0371(11) 0.0182(8) 0.0005(8) -0.0066(8) -0.0142(9)
C38 0.0250(9) 0.0566(13) 0.0193(9) 0.0044(8) -0.0033(7) -0.0107(9)
C39 0.0277(9) 0.0426(11) 0.0198(8) 0.0027(8) -0.0035(7) 0.0082(8)
C40 0.0354(10) 0.0281(9) 0.0157(8) 0.0063(7) -0.0020(7) -0.0009(8)
C41 0.0332(9) 0.0356(10) 0.0129(7) 0.0011(7) 0.0031(7) -0.0032(8)
C42 0.0424(11) 0.0307(10) 0.0160(8) -0.0059(7) 0.0001(7) -0.0017(8)
C43 0.0767(18) 0.0444(13) 0.0367(12) 0.0033(10) -0.0119(11) -0.0312(13)
S1A 0.0320(3) 0.0261(3) 0.0244(2) -0.00150(19) 0.0016(2) 0.0043(2)
S1B 0.060(2) 0.049(2) 0.048(2) 0.007(2) -0.005(2) -0.004(2)
F1A 0.117(2) 0.117(2) 0.0819(16) 0.0252(14) 0.0182(14) -0.0669(16)
F1B 0.088(5) 0.046(4) 0.059(5) 0.012(4) -0.018(4) -0.009(4)
F2A 0.1248(18) 0.0306(9) 0.0907(15) -0.0089(9) -0.0284(13) 0.0253(11)
F2B 0.084(6) 0.064(5) 0.078(6) -0.005(5) -0.007(5) -0.002(5)
F3A 0.0814(19) 0.0738(19) 0.0911(16) -0.0007(15) -0.0380(15) -0.0369(14)
F3B 0.088(5) 0.046(5) 0.065(5) -0.001(4) -0.019(5) -0.006(4)
O1A 0.0401(10) 0.0387(9) 0.0291(8) -0.0034(7) -0.0027(7) -0.0020(8)
O1B 0.046(6) 0.037(5) 0.036(5) -0.003(5) -0.004(5) 0.000(5)
O2B 0.066(5) 0.054(5) 0.046(5) 0.010(5) -0.010(5) 0.001(5)
O3A 0.0601(12) 0.0768(14) 0.0576(12) -0.0171(11) -0.0087(10) 0.0448(11)
O3B 0.073(5) 0.086(5) 0.056(5) 0.007(5) 0.006(5) -0.001(5)
O4 0.0805(13) 0.0464(10) 0.0283(8) -0.0071(7) 0.0125(8) -0.0219(9)
C44A 0.0641(16) 0.0450(13) 0.0535(15) 0.0077(11) -0.0091(13) -0.0193(12)
C44B 0.066(3) 0.049(3) 0.054(3) 0.004(3) -0.008(3) -0.009(3)

loop_
_atom_type_symbol
_atom_type_description
_atom_type_scat_dispersion_real
_atom_type_scat_dispersion_imag
_atom_type_scat_source
C C 0.0181 0.0091 'International Tables Vol C Tables 4.2.6.8 and 6.1.1.4'
H H 0.0000 0.0000 'International Tables Vol C Tables 4.2.6.8 and 6.1.1.4'
Cl Cl 0.3639 0.7018 'International Tables Vol C Tables 4.2.6.8 and 6.1.1.4'
F F 0.0727 0.0534 'International Tables Vol C Tables 4.2.6.8 and 6.1.1.4'
O O 0.0492 0.0322 'International Tables Vol C Tables 4.2.6.8 and 6.1.1.4'
P P 0.2955 0.4335 'International Tables Vol C Tables 4.2.6.8 and 6.1.1.4'
Ru Ru 0.0552 3.2960 'International Tables Vol C Tables 4.2.6.8 and 6.1.1.4'
S S 0.3331 0.5567 'International Tables Vol C Tables 4.2.6.8 and 6.1.1.4'

loop_
_exptl_crystal_face_index_h
_exptl_crystal_face_index_k
_exptl_crystal_face_index_l
_exptl_crystal_face_perp_dist
0 0 1 0.0355
0 0 -1 0.0491
1 0 0 0.0357
-1 0 0 0.0631
0 -1 0 0.0472
0 1 0 0.0386
-1 0 2 0.0347
1 0 -2 0.0282

loop_
_geom_angle_atom_site_label_1
_geom_angle_atom_site_label_2
_geom_angle_atom_site_label_3
_geom_angle
_geom_angle_site_symmetry_1
_geom_angle_site_symmetry_3
_geom_angle_publ_flag
P1 Ru1 Cl1 91.682(14) . . ?
P2 Ru1 Cl1 86.740(14) . . ?
P2 Ru1 P1 97.894(14) . . ?
C37 Ru1 Cl1 85.85(5) . . ?
C37 Ru1 P1 140.14(6) . . ?
C37 Ru1 P2 121.60(6) . . ?
C38 Ru1 Cl1 106.05(6) . . ?
C38 Ru1 P1 159.28(5) . . ?
C38 Ru1 P2 93.81(5) . . ?
C38 Ru1 C37 35.08(8) . . ?
C39 Ru1 Cl1 141.87(6) . . ?
C39 Ru1 P1 126.45(6) . . ?
C39 Ru1 P2 88.11(5) . . ?
C39 Ru1 C37 65.18(8) . . ?
C39 Ru1 C38 36.74(8) . . ?
C39 Ru1 C40 36.92(7) . . ?
C39 Ru1 C41 66.14(7) . . ?
C39 Ru1 C42 77.66(7) . . ?
C40 Ru1 Cl1 159.66(5) . . ?
C40 Ru1 P1 93.98(5) . . ?
C40 Ru1 P2 111.74(5) . . ?
C40 Ru1 C37 77.31(7) . . ?
C40 Ru1 C38 65.73(7) . . ?
C40 Ru1 C41 37.12(7) . . ?
C40 Ru1 C42 66.10(7) . . ?
C41 Ru1 Cl1 124.45(5) . . ?
C41 Ru1 P1 84.81(5) . . ?
C41 Ru1 P2 148.71(5) . . ?
C41 Ru1 C37 64.70(7) . . ?
C41 Ru1 C38 76.40(7) . . ?
C41 Ru1 C42 36.07(7) . . ?
C42 Ru1 Cl1 93.57(5) . . ?
C42 Ru1 P1 104.79(5) . . ?
C42 Ru1 P2 157.29(5) . . ?
C42 Ru1 C37 36.03(7) . . ?
C42 Ru1 C38 64.26(7) . . ?
C1 P1 Ru1 124.74(5) . . ?
C1 P1 C7 97.65(8) . . ?
C7 P1 Ru1 112.69(6) . . ?
C13 P1 Ru1 110.09(5) . . ?
C13 P1 C1 105.12(8) . . ?
C13 P1 C7 104.31(8) . . ?
C19 P2 Ru1 118.73(6) . . ?
C19 P2 C25 102.86(8) . . ?
C19 P2 C31 99.58(8) . . ?
C25 P2 Ru1 107.04(6) . . ?
C31 P2 Ru1 121.95(5) . . ?
C31 P2 C25 104.43(8) . . ?
C2 C1 P1 118.34(13) . . ?
C6 C1 P1 122.13(13) . . ?
C6 C1 C2 118.94(16) . . ?
C1 C2 H2 119.9 . . ?
C3 C2 C1 120.15(17) . . ?
C3 C2 H2 119.9 . . ?
C2 C3 H3 119.7 . . ?
C4 C3 C2 120.60(18) . . ?
C4 C3 H3 119.7 . . ?
C3 C4 H4 120.2 . . ?
C5 C4 C3 119.70(17) . . ?
C5 C4 H4 120.2 . . ?
C4 C5 H5 119.8 . . ?
C4 C5 C6 120.46(18) . . ?
C6 C5 H5 119.8 . . ?
C1 C6 H6 119.9 . . ?
C5 C6 C1 120.14(17) . . ?
C5 C6 H6 119.9 . . ?
C8 C7 P1 121.16(14) . . ?
C8 C7 C12 119.10(16) . . ?
C12 C7 P1 119.29(13) . . ?
C7 C8 H8 120.0 . . ?
C9 C8 C7 119.99(18) . . ?
C9 C8 H8 120.0 . . ?
C8 C9 H9 119.8 . . ?
C10 C9 C8 120.48(18) . . ?
C10 C9 H9 119.8 . . ?
C9 C10 H10 120.0 . . ?
C9 C10 C11 119.91(17) . . ?
C11 C10 H10 120.0 . . ?
C10 C11 H11 119.9 . . ?
C10 C11 C12 120.14(18) . . ?
C12 C11 H11 119.9 . . ?
C7 C12 H12 119.8 . . ?
C11 C12 C7 120.34(17) . . ?
C11 C12 H12 119.8 . . ?
C14 C13 P1 121.65(13) . . ?
C18 C13 P1 119.57(13) . . ?
C18 C13 C14 118.44(16) . . ?
C13 C14 H14 119.8 . . ?
C15 C14 C13 120.32(17) . . ?
C15 C14 H14 119.8 . . ?
C14 C15 H15 119.7 . . ?
C16 C15 C14 120.56(17) . . ?
C16 C15 H15 119.7 . . ?
C15 C16 H16 120.1 . . ?
C15 C16 C17 119.79(17) . . ?
C17 C16 H16 120.1 . . ?
C16 C17 H17 120.0 . . ?
C16 C17 C18 120.07(18) . . ?
C18 C17 H17 120.0 . . ?
C13 C18 H18 119.6 . . ?
C17 C18 C13 120.73(17) . . ?
C17 C18 H18 119.6 . . ?
C20 C19 P2 122.18(13) . . ?
C20 C19 C24 118.56(16) . . ?
C24 C19 P2 119.26(13) . . ?
C19 C20 H20 119.7 . . ?
C19 C20 C21 120.58(18) . . ?
C21 C20 H20 119.7 . . ?
C20 C21 H21 119.9 . . ?
C22 C21 C20 120.24(19) . . ?
C22 C21 H21 119.9 . . ?
C21 C22 H22 120.0 . . ?
C21 C22 C23 119.91(18) . . ?
C23 C22 H22 120.0 . . ?
C22 C23 H23 119.9 . . ?
C24 C23 C22 120.11(18) . . ?
C24 C23 H23 119.9 . . ?
C19 C24 H24 119.7 . . ?
C23 C24 C19 120.58(17) . . ?
C23 C24 H24 119.7 . . ?
C26 C25 P2 121.41(13) . . ?
C26 C25 C30 118.55(16) . . ?
C30 C25 P2 119.96(13) . . ?
C25 C26 H26 119.9 . . ?
C27 C26 C25 120.11(17) . . ?
C27 C26 H26 119.9 . . ?
C26 C27 H27 119.6 . . ?
C28 C27 C26 120.83(18) . . ?
C28 C27 H27 119.6 . . ?
C27 C28 H28 120.1 . . ?
C27 C28 C29 119.71(18) . . ?
C29 C28 H28 120.1 . . ?
C28 C29 H29 120.1 . . ?
C28 C29 C30 119.88(18) . . ?
C30 C29 H29 120.1 . . ?
C25 C30 H30 119.6 . . ?
C29 C30 C25 120.85(17) . . ?
C29 C30 H30 119.6 . . ?
C32 C31 P2 122.92(14) . . ?
C32 C31 C36 118.49(16) . . ?
C36 C31 P2 118.47(13) . . ?
C31 C32 H32 119.8 . . ?
C33 C32 C31 120.35(18) . . ?
C33 C32 H32 119.8 . . ?
C32 C33 H33 119.7 . . ?
C34 C33 C32 120.59(19) . . ?
C34 C33 H33 119.7 . . ?
C33 C34 H34 120.2 . . ?
C33 C34 C35 119.56(18) . . ?
C35 C34 H34 120.2 . . ?
C34 C35 H35 119.9 . . ?
C34 C35 C36 120.12(19) . . ?
C36 C35 H35 119.9 . . ?
C31 C36 H36 119.6 . . ?
C35 C36 C31 120.88(17) . . ?
C35 C36 H36 119.6 . . ?
C38 C37 Ru1 70.92(11) . . ?
C38 C37 C42 118.83(18) . . ?
C38 C37 C43 121.8(2) . . ?
C42 C37 Ru1 69.63(10) . . ?
C42 C37 C43 119.3(2) . . ?
C43 C37 Ru1 130.50(14) . . ?
Ru1 C38 H38 130.4 . . ?
C37 C38 Ru1 74.00(11) . . ?
C37 C38 H38 119.5 . . ?
C37 C38 C39 120.97(18) . . ?
C39 C38 Ru1 68.71(10) . . ?
C39 C38 H38 119.5 . . ?
Ru1 C39 H39 125.6 . . ?
C38 C39 Ru1 74.55(11) . . ?
C38 C39 H39 120.0 . . ?
C40 C39 Ru1 71.63(10) . . ?
C40 C39 C38 120.02(18) . . ?
C40 C39 H39 120.0 . . ?
Ru1 C40 H40 128.1 . . ?
C39 C40 Ru1 71.45(10) . . ?
C39 C40 H40 120.6 . . ?
C39 C40 C41 118.72(18) . . ?
C41 C40 Ru1 71.90(10) . . ?
C41 C40 H40 120.6 . . ?
Ru1 C41 H41 128.4 . . ?
C40 C41 Ru1 70.98(10) . . ?
C40 C41 H41 119.4 . . ?
C42 C41 Ru1 73.52(10) . . ?
C42 C41 C40 121.21(18) . . ?
C42 C41 H41 119.4 . . ?
Ru1 C42 H42 127.3 . . ?
C37 C42 Ru1 74.34(10) . . ?
C37 C42 H42 119.9 . . ?
C41 C42 Ru1 70.41(10) . . ?
C41 C42 C37 120.14(18) . . ?
C41 C42 H42 119.9 . . ?
C37 C43 H43A 109.5 . . ?
C37 C43 H43B 109.5 . . ?
C37 C43 H43C 109.5 . . ?
H43A C43 H43B 109.5 . . ?
H43A C43 H43C 109.5 . . ?
H43B C43 H43C 109.5 . . ?
O1A S1A C44A 104.28(13) . . ?
O3A S1A O1A 113.89(12) . . ?
O3A S1A O4 113.47(13) . . ?
O3A S1A C44A 104.83(17) . . ?
O4 S1A O1A 115.95(12) . . ?
O4 S1A C44A 102.54(14) . . ?
O1B S1B O3B 117.5(14) . . ?
O1B S1B C44B 99.5(12) . . ?
O2B S1B O1B 119.4(14) . . ?
O2B S1B O3B 116.8(14) . . ?
O2B S1B C44B 103.9(12) . . ?
O3B S1B C44B 91.4(11) . . ?
F1A C44A S1A 111.3(2) . . ?
F1A C44A F2A 107.2(3) . . ?
F2A C44A S1A 109.8(2) . . ?
F3A C44A S1A 111.6(2) . . ?
F3A C44A F1A 110.5(3) . . ?
F3A C44A F2A 106.2(3) . . ?
F1B C44B S1B 103.1(15) . . ?
F2B C44B S1B 101.2(15) . . ?
F2B C44B F1B 117(3) . . ?
F3B C44B S1B 111.3(19) . . ?
F3B C44B F1B 95(2) . . ?
F3B C44B F2B 128(3) . . ?

loop_
_geom_bond_atom_site_label_1
_geom_bond_atom_site_label_2
_geom_bond_distance
_geom_bond_site_symmetry_2
_geom_bond_publ_flag
Ru1 Cl1 2.4069(4) . ?
Ru1 P1 2.3759(4) . ?
Ru1 P2 2.3730(4) . ?
Ru1 C37 2.3326(18) . ?
Ru1 C38 2.2932(19) . ?
Ru1 C39 2.2169(18) . ?
Ru1 C40 2.2191(17) . ?
Ru1 C41 2.2311(17) . ?
Ru1 C42 2.2709(17) . ?
P1 C1 1.8334(16) . ?
P1 C7 1.8349(17) . ?
P1 C13 1.8288(17) . ?
P2 C19 1.8309(17) . ?
P2 C25 1.8377(18) . ?
P2 C31 1.8356(17) . ?
C1 C2 1.398(2) . ?
C1 C6 1.395(2) . ?
C2 H2 0.9500 . ?
C2 C3 1.386(3) . ?
C3 H3 0.9500 . ?
C3 C4 1.382(3) . ?
C4 H4 0.9500 . ?
C4 C5 1.379(3) . ?
C5 H5 0.9500 . ?
C5 C6 1.392(2) . ?
C6 H6 0.9500 . ?
C7 C8 1.392(2) . ?
C7 C12 1.395(2) . ?
C8 H8 0.9500 . ?
C8 C9 1.391(3) . ?
C9 H9 0.9500 . ?
C9 C10 1.379(3) . ?
C10 H10 0.9500 . ?
C10 C11 1.381(3) . ?
C11 H11 0.9500 . ?
C11 C12 1.388(3) . ?
C12 H12 0.9500 . ?
C13 C14 1.397(2) . ?
C13 C18 1.395(2) . ?
C14 H14 0.9500 . ?
C14 C15 1.389(3) . ?
C15 H15 0.9500 . ?
C15 C16 1.378(3) . ?
C16 H16 0.9500 . ?
C16 C17 1.381(3) . ?
C17 H17 0.9500 . ?
C17 C18 1.391(3) . ?
C18 H18 0.9500 . ?
C19 C20 1.385(2) . ?
C19 C24 1.400(2) . ?
C20 H20 0.9500 . ?
C20 C21 1.392(3) . ?
C21 H21 0.9500 . ?
C21 C22 1.375(3) . ?
C22 H22 0.9500 . ?
C22 C23 1.383(3) . ?
C23 H23 0.9500 . ?
C23 C24 1.383(3) . ?
C24 H24 0.9500 . ?
C25 C26 1.395(2) . ?
C25 C30 1.401(2) . ?
C26 H26 0.9500 . ?
C26 C27 1.389(3) . ?
C27 H27 0.9500 . ?
C27 C28 1.382(3) . ?
C28 H28 0.9500 . ?
C28 C29 1.385(3) . ?
C29 H29 0.9500 . ?
C29 C30 1.388(3) . ?
C30 H30 0.9500 . ?
C31 C32 1.394(2) . ?
C31 C36 1.396(3) . ?
C32 H32 0.9500 . ?
C32 C33 1.391(3) . ?
C33 H33 0.9500 . ?
C33 C34 1.381(3) . ?
C34 H34 0.9500 . ?
C34 C35 1.386(3) . ?
C35 H35 0.9500 . ?
C35 C36 1.386(3) . ?
C36 H36 0.9500 . ?
C37 C38 1.395(3) . ?
C37 C42 1.425(3) . ?
C37 C43 1.496(3) . ?
C38 H38 0.9500 . ?
C38 C39 1.423(3) . ?
C39 H39 0.9500 . ?
C39 C40 1.405(3) . ?
C40 H40 0.9500 . ?
C40 C41 1.416(3) . ?
C41 H41 0.9500 . ?
C41 C42 1.394(3) . ?
C42 H42 0.9500 . ?
C43 H43A 0.9800 . ?
C43 H43B 0.9800 . ?
C43 H43C 0.9800 . ?
S1A O1A 1.4324(17) . ?
S1A O3A 1.4285(19) . ?
S1A O4 1.4306(17) . ?
S1A C44A 1.807(3) . ?
S1B O1B 1.450(15) . ?
S1B O2B 1.416(15) . ?
S1B O3B 1.513(16) . ?
S1B C44B 1.854(17) . ?
F1A C44A 1.329(4) . ?
F1B C44B 1.332(19) . ?
F2A C44A 1.341(4) . ?
F2B C44B 1.329(18) . ?
F3A C44A 1.327(4) . ?
F3B C44B 1.310(19) . ?

loop_
_geom_torsion_atom_site_label_1
_geom_torsion_atom_site_label_2
_geom_torsion_atom_site_label_3
_geom_torsion_atom_site_label_4
_geom_torsion
_geom_torsion_site_symmetry_1
_geom_torsion_site_symmetry_2
_geom_torsion_site_symmetry_3
_geom_torsion_site_symmetry_4
_geom_torsion_publ_flag
Ru1 P1 C1 C2 -43.46(16) . . . . ?
Ru1 P1 C1 C6 145.49(12) . . . . ?
Ru1 P1 C7 C8 32.86(17) . . . . ?
Ru1 P1 C7 C12 -154.87(12) . . . . ?
Ru1 P1 C13 C14 87.97(14) . . . . ?
Ru1 P1 C13 C18 -85.29(14) . . . . ?
Ru1 P2 C19 C20 -2.97(17) . . . . ?
Ru1 P2 C19 C24 176.64(12) . . . . ?
Ru1 P2 C25 C26 119.19(14) . . . . ?
Ru1 P2 C25 C30 -57.60(15) . . . . ?
Ru1 P2 C31 C32 93.51(15) . . . . ?
Ru1 P2 C31 C36 -90.53(14) . . . . ?
Ru1 C37 C38 C39 -52.22(16) . . . . ?
Ru1 C37 C42 C41 55.57(15) . . . . ?
Ru1 C38 C39 C40 -57.49(15) . . . . ?
Ru1 C39 C40 C41 -56.12(14) . . . . ?
Ru1 C40 C41 C42 -55.97(15) . . . . ?
Ru1 C41 C42 C37 -57.46(15) . . . . ?
P1 C1 C2 C3 -171.67(15) . . . . ?
P1 C1 C6 C5 172.33(14) . . . . ?
P1 C7 C8 C9 172.46(16) . . . . ?
P1 C7 C12 C11 -173.92(14) . . . . ?
P1 C13 C14 C15 -170.94(14) . . . . ?
P1 C13 C18 C17 172.09(15) . . . . ?
P2 C19 C20 C21 178.48(16) . . . . ?
P2 C19 C24 C23 -179.14(14) . . . . ?
P2 C25 C26 C27 -179.53(14) . . . . ?
P2 C25 C30 C29 179.48(14) . . . . ?
P2 C31 C32 C33 174.94(14) . . . . ?
P2 C31 C36 C35 -175.62(14) . . . . ?
C1 P1 C7 C8 -99.94(16) . . . . ?
C1 P1 C7 C12 72.34(15) . . . . ?
C1 P1 C13 C14 -135.37(14) . . . . ?
C1 P1 C13 C18 51.38(15) . . . . ?
C1 C2 C3 C4 -0.6(3) . . . . ?
C2 C1 C6 C5 1.3(3) . . . . ?
C2 C3 C4 C5 0.5(3) . . . . ?
C3 C4 C5 C6 0.6(3) . . . . ?
C4 C5 C6 C1 -1.5(3) . . . . ?
C6 C1 C2 C3 -0.3(3) . . . . ?
C7 P1 C1 C2 81.06(15) . . . . ?
C7 P1 C1 C6 -89.98(15) . . . . ?
C7 P1 C13 C14 -33.17(16) . . . . ?
C7 P1 C13 C18 153.57(14) . . . . ?
C7 C8 C9 C10 0.9(3) . . . . ?
C8 C7 C12 C11 -1.5(3) . . . . ?
C8 C9 C10 C11 -0.7(3) . . . . ?
C9 C10 C11 C12 -0.7(3) . . . . ?
C10 C11 C12 C7 1.7(3) . . . . ?
C12 C7 C8 C9 0.2(3) . . . . ?
C13 P1 C1 C2 -171.80(14) . . . . ?
C13 P1 C1 C6 17.15(16) . . . . ?
C13 P1 C7 C8 152.25(15) . . . . ?
C13 P1 C7 C12 -35.48(16) . . . . ?
C13 C14 C15 C16 -0.7(3) . . . . ?
C14 C13 C18 C17 -1.4(3) . . . . ?
C14 C15 C16 C17 -2.0(3) . . . . ?
C15 C16 C17 C18 3.0(3) . . . . ?
C16 C17 C18 C13 -1.3(3) . . . . ?
C18 C13 C14 C15 2.4(3) . . . . ?
C19 P2 C25 C26 -6.66(16) . . . . ?
C19 P2 C25 C30 176.55(14) . . . . ?
C19 P2 C31 C32 -133.68(15) . . . . ?
C19 P2 C31 C36 42.29(15) . . . . ?
C19 C20 C21 C22 1.1(3) . . . . ?
C20 C19 C24 C23 0.5(3) . . . . ?
C20 C21 C22 C23 -0.3(3) . . . . ?
C21 C22 C23 C24 -0.3(3) . . . . ?
C22 C23 C24 C19 0.2(3) . . . . ?
C24 C19 C20 C21 -1.1(3) . . . . ?
C25 P2 C19 C20 114.93(15) . . . . ?
C25 P2 C19 C24 -65.47(15) . . . . ?
C25 P2 C31 C32 -27.62(17) . . . . ?
C25 P2 C31 C36 148.34(14) . . . . ?
C25 C26 C27 C28 0.7(3) . . . . ?
C26 C25 C30 C29 2.6(3) . . . . ?
C26 C27 C28 C29 1.4(3) . . . . ?
C27 C28 C29 C30 -1.6(3) . . . . ?
C28 C29 C30 C25 -0.5(3) . . . . ?
C30 C25 C26 C27 -2.7(3) . . . . ?
C31 P2 C19 C20 -137.75(15) . . . . ?
C31 P2 C19 C24 41.85(15) . . . . ?
C31 P2 C25 C26 -110.25(15) . . . . ?
C31 P2 C25 C30 72.97(16) . . . . ?
C31 C32 C33 C34 0.6(3) . . . . ?
C32 C31 C36 C35 0.5(3) . . . . ?
C32 C33 C34 C35 0.4(3) . . . . ?
C33 C34 C35 C36 -0.9(3) . . . . ?
C34 C35 C36 C31 0.4(3) . . . . ?
C36 C31 C32 C33 -1.0(3) . . . . ?
C37 C38 C39 Ru1 54.63(16) . . . . ?
C37 C38 C39 C40 -2.9(3) . . . . ?
C38 C37 C42 Ru1 -52.95(15) . . . . ?
C38 C37 C42 C41 2.6(3) . . . . ?
C38 C39 C40 Ru1 58.92(15) . . . . ?
C38 C39 C40 C41 2.8(2) . . . . ?
C39 C40 C41 Ru1 55.90(14) . . . . ?
C39 C40 C41 C42 -0.1(3) . . . . ?
C40 C41 C42 Ru1 54.79(15) . . . . ?
C40 C41 C42 C37 -2.7(3) . . . . ?
C42 C37 C38 Ru1 52.35(15) . . . . ?
C42 C37 C38 C39 0.1(3) . . . . ?
C43 C37 C38 Ru1 -126.45(18) . . . . ?
C43 C37 C38 C39 -178.68(18) . . . . ?
C43 C37 C42 Ru1 125.88(17) . . . . ?
C43 C37 C42 C41 -178.55(17) . . . . ?
O1A S1A C44A F1A 56.6(3) . . . . ?
O1A S1A C44A F2A -61.9(3) . . . . ?
O1A S1A C44A F3A -179.4(3) . . . . ?
O1B S1B C44B F1B 68.9(19) . . . . ?
O1B S1B C44B F2B -52(2) . . . . ?
O1B S1B C44B F3B 170(3) . . . . ?
O2B S1B C44B F1B -167.4(18) . . . . ?
O2B S1B C44B F2B 72(2) . . . . ?
O2B S1B C44B F3B -67(3) . . . . ?
O3A S1A C44A F1A -63.3(3) . . . . ?
O3A S1A C44A F2A 178.1(2) . . . . ?
O3A S1A C44A F3A 60.6(3) . . . . ?
O3B S1B C44B F1B -49.3(19) . . . . ?
O3B S1B C44B F2B -170.3(19) . . . . ?
O3B S1B C44B F3B 51(3) . . . . ?
O4 S1A C44A F1A 177.9(2) . . . . ?
O4 S1A C44A F2A 59.4(2) . . . . ?
O4 S1A C44A F3A -58.1(3) . . . . ?

loop_
_exptl_oxdiff_crystal_face_indexfrac_h
_exptl_oxdiff_crystal_face_indexfrac_k
_exptl_oxdiff_crystal_face_indexfrac_l
_exptl_oxdiff_crystal_face_x
_exptl_oxdiff_crystal_face_y
_exptl_oxdiff_crystal_face_z
0.0000 -0.0000 1.0000 -0.0347 -0.0270 -0.0278
-0.0000 0.0000 -1.0000 0.0347 0.0270 0.0278
1.0000 -0.0000 0.0000 -0.1059 0.0553 0.0382
-1.0000 0.0000 -0.0000 0.1059 -0.0553 -0.0382
-0.0000 -1.0000 0.0000 -0.0117 -0.0982 0.1098
0.0000 1.0000 -0.0000 0.0117 0.0982 -0.1098
-1.0000 -0.0000 2.0000 0.0364 -0.1093 -0.0939
1.0000 0.0000 -2.0000 -0.0364 0.1093 0.0939
